data_4336386
loop_
_publ_author_name
'Jiangang Yu'
'Gerald Kehr'
'Constantin G. Daniliuc'
'Gerhard Erker'

_publ_section_title
;
 Reaction of Diphenylphosphanylacetylene with RB(C6F5)2 Reagents: Evidence
 for a Remarkable Sequence of Synergistic Frustrated Lewis Pair Addition
 Reactions
;
_journal_name_full 'Inorganic Chemistry'
_journal_page_first 11661
_journal_page_last 11668
_journal_paper_doi 10.1021/ic402139g
_journal_volume 52
_journal_year 2013
_chemical_formula_sum 'C34 H15 B F15 P'
_chemical_formula_weight 750.24
_chemical_name_systematic
; 
 ? 
;
_space_group_IT_number 2
_symmetry_cell_setting triclinic
_symmetry_space_group_name_Hall '-P 1'
_symmetry_space_group_name_H-M 'P -1'
_atom_sites_solution_hydrogens geom
_atom_sites_solution_primary direct
_atom_sites_solution_secondary difmap
_audit_creation_method SHELXL-97
_cell_angle_alpha 71.570(6)
_cell_angle_beta 83.088(8)
_cell_angle_gamma 74.813(10)
_cell_formula_units_Z 2
_cell_length_a 8.9861(12)
_cell_length_b 12.7129(19)
_cell_length_c 14.7045(10)
_cell_measurement_reflns_used 4737
_cell_measurement_temperature 223(2)
_cell_measurement_theta_max 68.25
_cell_measurement_theta_min 0.88
_cell_volume 1536.7(3)
_computing_cell_refinement 'Collect (Nonius B.V., 1998)'
_computing_data_collection 'Collect (Nonius B.V., 1998)'
_computing_data_reduction 'Denzo-SMN (Otwinowski & Minor, 1997)'
_computing_molecular_graphics 'XP (BrukerAXS, 2000)'
_computing_publication_material 'SHELXL-97 (Sheldrick, 1997)'
_computing_structure_refinement 'SHELXL-97 (Sheldrick, 1997)'
_computing_structure_solution 'SHELXS-97 (Sheldrick, 1990)'
_diffrn_ambient_temperature 223(2)
_diffrn_measured_fraction_theta_full 0.954
_diffrn_measured_fraction_theta_max 0.954
_diffrn_measurement_device_type 'Nonius KappaCCD APEXII'
_diffrn_measurement_method '\w and \f scans'
_diffrn_radiation_monochromator graphite
_diffrn_radiation_source 'fine-focus sealed tube'
_diffrn_radiation_type CuK\a
_diffrn_radiation_wavelength 1.54178
_diffrn_reflns_av_R_equivalents 0.059
_diffrn_reflns_av_sigmaI/netI 0.0307
_diffrn_reflns_limit_h_max 10
_diffrn_reflns_limit_h_min 0
_diffrn_reflns_limit_k_max 14
_diffrn_reflns_limit_k_min -14
_diffrn_reflns_limit_l_max 17
_diffrn_reflns_limit_l_min -17
_diffrn_reflns_number 20191
_diffrn_reflns_theta_full 66.88
_diffrn_reflns_theta_max 66.88
_diffrn_reflns_theta_min 3.77
_exptl_absorpt_coefficient_mu 1.882
_exptl_absorpt_correction_T_max 0.8640
_exptl_absorpt_correction_T_min 0.7047
_exptl_absorpt_correction_type multi-scan
_exptl_absorpt_process_details 'Denzo (Otwinowski, Borek, Majewski & Minor, 2003)'
_exptl_crystal_colour colourless
_exptl_crystal_density_diffrn 1.621
_exptl_crystal_description prism
_exptl_crystal_F_000 748
_exptl_crystal_size_max 0.20
_exptl_crystal_size_mid 0.15
_exptl_crystal_size_min 0.08
_refine_diff_density_max 0.510
_refine_diff_density_min -0.241
_refine_diff_density_rms 0.048
_refine_ls_extinction_method none
_refine_ls_goodness_of_fit_ref 1.027
_refine_ls_hydrogen_treatment constr
_refine_ls_matrix_type full
_refine_ls_number_parameters 462
_refine_ls_number_reflns 5217
_refine_ls_number_restraints 0
_refine_ls_restrained_S_all 1.027
_refine_ls_R_factor_all 0.0641
_refine_ls_R_factor_gt 0.0502
_refine_ls_shift/su_max 0.000
_refine_ls_shift/su_mean 0.000
_refine_ls_structure_factor_coef Fsqd
_refine_ls_weighting_details 'calc w=1/[\s^2^(Fo^2^)+(0.0701P)^2^+0.9605P] where P=(Fo^2^+2Fc^2^)/3'
_refine_ls_weighting_scheme calc
_refine_ls_wR_factor_gt 0.1292
_refine_ls_wR_factor_ref 0.1426
_reflns_number_gt 4206
_reflns_number_total 5217
_reflns_threshold_expression >2sigma(I)
_cod_data_source_file ic402139g_si_002_3.cif
_cod_data_source_block erk6831
_cod_database_code 4336386

loop_
_symmetry_equiv_pos_as_xyz
'x, y, z'
'-x, -y, -z'

loop_
_atom_site_label
_atom_site_type_symbol
_atom_site_fract_x
_atom_site_fract_y
_atom_site_fract_z
_atom_site_U_iso_or_equiv
_atom_site_adp_type
_atom_site_occupancy
_atom_site_symmetry_multiplicity
_atom_site_calc_flag
_atom_site_refinement_flags
P1 P 0.22479(8) 0.66031(6) 0.70749(5) 0.0525(2) Uani 1 1 d .
B1 B 0.4568(4) 0.6515(3) 0.7064(2) 0.0513(7) Uani 1 1 d .
C1 C 0.2330(3) 0.7549(3) 0.7720(2) 0.0582(7) Uani 1 1 d .
H1 H 0.1542 0.7983 0.8026 0.070 Uiso 1 1 calc R
C2 C 0.3878(3) 0.7455(2) 0.76377(19) 0.0512(6) Uani 1 1 d .
C11 C 0.1473(3) 0.5414(2) 0.7784(2) 0.0549(7) Uani 1 1 d .
C12 C 0.1823(4) 0.4927(3) 0.8746(2) 0.0705(8) Uani 1 1 d .
H12 H 0.2333 0.5283 0.9041 0.085 Uiso 1 1 calc R
C13 C 0.1422(4) 0.3919(3) 0.9270(2) 0.0744(9) Uani 1 1 d .
H13 H 0.1658 0.3602 0.9921 0.089 Uiso 1 1 calc R
C14 C 0.0682(4) 0.3368(3) 0.8858(2) 0.0664(8) Uani 1 1 d .
C15 C 0.0281(4) 0.3882(3) 0.7919(2) 0.0695(8) Uani 1 1 d .
H15 H -0.0270 0.3540 0.7637 0.083 Uiso 1 1 calc R
C16 C 0.0668(4) 0.4893(3) 0.7375(2) 0.0629(7) Uani 1 1 d .
H16 H 0.0386 0.5224 0.6733 0.075 Uiso 1 1 calc R
C17 C 0.0361(5) 0.2222(3) 0.9423(3) 0.0884(11) Uani 1 1 d .
H17A H 0.1309 0.1632 0.9470 0.133 Uiso 1 1 calc R
H17B H -0.0393 0.2059 0.9099 0.133 Uiso 1 1 calc R
H17C H -0.0040 0.2242 1.0061 0.133 Uiso 1 1 calc R
C21 C 0.1328(3) 0.7237(2) 0.5944(2) 0.0549(7) Uani 1 1 d .
C22 C 0.0108(4) 0.8199(3) 0.5773(2) 0.0676(8) Uani 1 1 d .
H22 H -0.0390 0.8470 0.6283 0.081 Uiso 1 1 calc R
C23 C -0.0368(4) 0.8754(3) 0.4845(3) 0.0806(10) Uani 1 1 d .
H23 H -0.1194 0.9405 0.4735 0.097 Uiso 1 1 calc R
C24 C 0.0338(4) 0.8380(3) 0.4073(3) 0.0764(10) Uani 1 1 d .
C25 C 0.1492(4) 0.7385(3) 0.4263(2) 0.0741(9) Uani 1 1 d .
H25 H 0.1942 0.7085 0.3759 0.089 Uiso 1 1 calc R
C26 C 0.1992(4) 0.6825(3) 0.5184(2) 0.0648(8) Uani 1 1 d .
H26 H 0.2790 0.6157 0.5296 0.078 Uiso 1 1 calc R
C27 C -0.0089(6) 0.9051(4) 0.3057(3) 0.1147(17) Uani 1 1 d .
H27A H 0.0728 0.9421 0.2733 0.172 Uiso 1 1 calc R
H27B H -0.1043 0.9625 0.3062 0.172 Uiso 1 1 calc R
H27C H -0.0226 0.8540 0.2721 0.172 Uiso 1 1 calc R
C31 C 0.5320(3) 0.6981(2) 0.59976(19) 0.0534(6) Uani 1 1 d .
F32 F 0.7393(2) 0.53487(16) 0.61152(14) 0.0761(5) Uani 1 1 d .
C32 C 0.6597(3) 0.6383(3) 0.5595(2) 0.0590(7) Uani 1 1 d .
F33 F 0.8420(3) 0.6129(2) 0.43386(17) 0.1080(8) Uani 1 1 d .
C33 C 0.7174(4) 0.6768(3) 0.4666(2) 0.0762(9) Uani 1 1 d .
F34 F 0.6962(3) 0.8198(3) 0.31761(15) 0.1228(10) Uani 1 1 d .
C34 C 0.6455(5) 0.7820(4) 0.4086(2) 0.0836(11) Uani 1 1 d .
F35 F 0.4518(3) 0.9517(2) 0.39018(16) 0.1143(9) Uani 1 1 d .
C35 C 0.5232(5) 0.8467(3) 0.4452(2) 0.0795(10) Uani 1 1 d .
F36 F 0.3493(2) 0.87668(15) 0.56908(14) 0.0780(5) Uani 1 1 d .
C36 C 0.4705(4) 0.8056(3) 0.5386(2) 0.0620(7) Uani 1 1 d .
C41 C 0.5301(3) 0.5223(2) 0.77009(18) 0.0486(6) Uani 1 1 d .
F42 F 0.4639(2) 0.45227(14) 0.65314(11) 0.0655(4) Uani 1 1 d .
C42 C 0.5208(3) 0.4306(2) 0.74028(19) 0.0535(6) Uani 1 1 d .
F43 F 0.5500(2) 0.23491(15) 0.75972(13) 0.0775(5) Uani 1 1 d .
C43 C 0.5634(4) 0.3186(2) 0.7934(2) 0.0584(7) Uani 1 1 d .
F44 F 0.6599(2) 0.18309(14) 0.93813(13) 0.0780(5) Uani 1 1 d .
C44 C 0.6184(4) 0.2920(2) 0.8833(2) 0.0578(7) Uani 1 1 d .
F45 F 0.6879(2) 0.35239(14) 1.00399(11) 0.0662(5) Uani 1 1 d .
C45 C 0.6319(3) 0.3781(2) 0.91673(18) 0.0523(6) Uani 1 1 d .
F46 F 0.60266(19) 0.56881(13) 0.90061(11) 0.0600(4) Uani 1 1 d .
C46 C 0.5879(3) 0.4898(2) 0.86075(19) 0.0499(6) Uani 1 1 d .
C51 C 0.4705(3) 0.8112(2) 0.79652(19) 0.0514(6) Uani 1 1 d .
F52 F 0.71441(18) 0.71364(14) 0.74314(13) 0.0642(4) Uani 1 1 d .
C52 C 0.6315(3) 0.7920(2) 0.78437(19) 0.0517(6) Uani 1 1 d .
F53 F 0.86855(19) 0.82887(17) 0.80335(14) 0.0751(5) Uani 1 1 d .
C53 C 0.7143(3) 0.8517(2) 0.8143(2) 0.0565(7) Uani 1 1 d .
F54 F 0.7214(2) 0.99254(16) 0.88410(15) 0.0791(5) Uani 1 1 d .
C54 C 0.6391(3) 0.9357(2) 0.8563(2) 0.0594(7) Uani 1 1 d .
F55 F 0.4072(2) 1.03906(15) 0.90828(14) 0.0752(5) Uani 1 1 d .
C55 C 0.4825(4) 0.9576(2) 0.8680(2) 0.0571(7) Uani 1 1 d .
F56 F 0.24735(18) 0.92129(14) 0.85538(12) 0.0657(4) Uani 1 1 d .
C56 C 0.4014(3) 0.8967(2) 0.83976(19) 0.0506(6) Uani 1 1 d .

loop_
_atom_site_aniso_label
_atom_site_aniso_U_11
_atom_site_aniso_U_22
_atom_site_aniso_U_33
_atom_site_aniso_U_23
_atom_site_aniso_U_13
_atom_site_aniso_U_12
P1 0.0510(4) 0.0576(4) 0.0474(4) -0.0115(3) -0.0050(3) -0.0140(3)
B1 0.0519(16) 0.0532(17) 0.0462(16) -0.0105(13) -0.0042(13) -0.0121(13)
C1 0.0524(16) 0.0609(17) 0.0574(16) -0.0165(13) -0.0023(12) -0.0080(13)
C2 0.0552(15) 0.0466(14) 0.0457(14) -0.0071(11) -0.0039(11) -0.0092(12)
C11 0.0506(15) 0.0623(17) 0.0495(15) -0.0131(13) -0.0024(12) -0.0137(13)
C12 0.075(2) 0.088(2) 0.0525(17) -0.0133(16) -0.0049(15) -0.0345(18)
C13 0.077(2) 0.085(2) 0.0522(17) 0.0021(16) -0.0067(15) -0.0299(18)
C14 0.0587(17) 0.0639(19) 0.0659(19) -0.0072(15) 0.0028(14) -0.0138(14)
C15 0.077(2) 0.0653(19) 0.072(2) -0.0191(16) -0.0027(16) -0.0279(16)
C16 0.0676(18) 0.0666(18) 0.0552(16) -0.0151(14) -0.0097(14) -0.0177(15)
C17 0.082(2) 0.067(2) 0.098(3) -0.0012(19) 0.005(2) -0.0201(18)
C21 0.0533(15) 0.0531(15) 0.0555(16) -0.0091(13) -0.0096(12) -0.0132(12)
C22 0.0602(17) 0.0647(19) 0.073(2) -0.0167(16) -0.0144(15) -0.0050(14)
C23 0.081(2) 0.0561(19) 0.095(3) -0.0072(18) -0.033(2) -0.0058(16)
C24 0.089(2) 0.067(2) 0.071(2) 0.0041(17) -0.0282(18) -0.0333(18)
C25 0.087(2) 0.081(2) 0.0553(18) -0.0149(16) -0.0117(16) -0.0249(19)
C26 0.0721(19) 0.0621(18) 0.0545(17) -0.0119(14) -0.0121(14) -0.0085(15)
C27 0.147(4) 0.105(3) 0.081(3) 0.025(2) -0.053(3) -0.053(3)
C31 0.0561(15) 0.0575(16) 0.0471(14) -0.0103(12) -0.0046(12) -0.0199(13)
F32 0.0732(11) 0.0696(11) 0.0801(12) -0.0261(10) 0.0132(9) -0.0102(9)
C32 0.0644(17) 0.0640(18) 0.0526(16) -0.0193(14) 0.0016(13) -0.0214(14)
F33 0.1156(18) 0.135(2) 0.0928(16) -0.0628(15) 0.0489(13) -0.0514(15)
C33 0.080(2) 0.102(3) 0.062(2) -0.037(2) 0.0173(17) -0.042(2)
F34 0.147(2) 0.181(3) 0.0501(11) -0.0116(14) 0.0183(12) -0.093(2)
C34 0.098(3) 0.114(3) 0.0455(17) -0.0098(19) 0.0049(17) -0.057(2)
F35 0.1231(19) 0.1096(17) 0.0785(14) 0.0386(13) -0.0253(13) -0.0463(15)
C35 0.089(2) 0.084(2) 0.0571(19) 0.0121(18) -0.0171(18) -0.042(2)
F36 0.0727(11) 0.0608(10) 0.0785(12) 0.0066(9) -0.0080(9) -0.0098(9)
C36 0.0608(17) 0.0654(18) 0.0547(17) -0.0035(14) -0.0057(13) -0.0223(15)
C41 0.0487(14) 0.0499(15) 0.0447(13) -0.0106(11) -0.0032(11) -0.0113(11)
F42 0.0830(11) 0.0636(10) 0.0524(9) -0.0148(8) -0.0175(8) -0.0182(8)
C42 0.0589(16) 0.0558(16) 0.0451(14) -0.0108(12) -0.0078(12) -0.0150(12)
F43 0.1138(15) 0.0569(10) 0.0712(11) -0.0218(9) -0.0147(10) -0.0279(10)
C43 0.0724(18) 0.0484(16) 0.0580(17) -0.0162(13) -0.0035(14) -0.0195(13)
F44 0.1171(15) 0.0437(9) 0.0647(11) -0.0034(8) -0.0152(10) -0.0149(9)
C44 0.0736(18) 0.0430(15) 0.0497(15) -0.0050(12) -0.0055(13) -0.0112(13)
F45 0.0886(12) 0.0577(9) 0.0451(8) -0.0099(7) -0.0171(8) -0.0053(8)
C45 0.0608(16) 0.0503(15) 0.0405(13) -0.0090(11) -0.0066(11) -0.0076(12)
F46 0.0743(10) 0.0502(9) 0.0558(9) -0.0183(7) -0.0136(8) -0.0073(7)
C46 0.0543(15) 0.0463(14) 0.0496(14) -0.0161(12) -0.0033(11) -0.0099(11)
C51 0.0542(15) 0.0481(14) 0.0450(14) -0.0055(11) -0.0041(11) -0.0101(12)
F52 0.0538(9) 0.0726(11) 0.0747(11) -0.0366(9) 0.0042(8) -0.0146(8)
C52 0.0521(15) 0.0499(15) 0.0488(14) -0.0137(12) 0.0027(11) -0.0083(12)
F53 0.0545(10) 0.0925(13) 0.0910(13) -0.0414(11) 0.0058(9) -0.0254(9)
C53 0.0558(16) 0.0549(16) 0.0575(16) -0.0165(13) 0.0012(13) -0.0129(13)
F54 0.0886(13) 0.0710(12) 0.0922(14) -0.0343(10) -0.0055(10) -0.0301(10)
C54 0.0668(18) 0.0539(16) 0.0567(16) -0.0095(13) -0.0046(13) -0.0206(14)
F55 0.0831(12) 0.0622(10) 0.0831(12) -0.0346(9) -0.0041(9) -0.0056(9)
C55 0.0709(18) 0.0437(15) 0.0510(15) -0.0108(12) -0.0046(13) -0.0072(13)
F56 0.0533(9) 0.0685(10) 0.0693(11) -0.0230(8) -0.0054(8) -0.0001(8)
C56 0.0499(14) 0.0454(14) 0.0467(14) -0.0069(11) -0.0044(11) -0.0022(11)

loop_
_atom_type_symbol
_atom_type_description
_atom_type_scat_dispersion_real
_atom_type_scat_dispersion_imag
_atom_type_scat_source
C C 0.0181 0.0091 'International Tables Vol C Tables 4.2.6.8 and 6.1.1.4'
H H 0.0000 0.0000 'International Tables Vol C Tables 4.2.6.8 and 6.1.1.4'
B B 0.0090 0.0039 'International Tables Vol C Tables 4.2.6.8 and 6.1.1.4'
F F 0.0727 0.0534 'International Tables Vol C Tables 4.2.6.8 and 6.1.1.4'
P P 0.2955 0.4335 'International Tables Vol C Tables 4.2.6.8 and 6.1.1.4'

loop_
_geom_angle_atom_site_label_1
_geom_angle_atom_site_label_2
_geom_angle_atom_site_label_3
_geom_angle
C1 P1 C21 116.38(14)
C1 P1 C11 113.20(14)
C21 P1 C11 109.89(13)
C1 P1 B1 76.39(13)
C21 P1 B1 117.08(13)
C11 P1 B1 120.37(13)
C41 B1 C31 118.2(2)
C41 B1 C2 117.0(2)
C31 B1 C2 116.3(2)
C41 B1 P1 104.51(19)
C31 B1 P1 113.47(19)
C2 B1 P1 79.83(16)
C2 C1 P1 98.6(2)
C2 C1 H1 130.7
P1 C1 H1 130.7
C1 C2 C51 126.3(3)
C1 C2 B1 105.1(2)
C51 C2 B1 128.5(2)
C16 C11 C12 118.8(3)
C16 C11 P1 121.7(2)
C12 C11 P1 119.2(2)
C13 C12 C11 120.1(3)
C13 C12 H12 119.9
C11 C12 H12 119.9
C14 C13 C12 121.5(3)
C14 C13 H13 119.3
C12 C13 H13 119.3
C15 C14 C13 117.9(3)
C15 C14 C17 121.5(3)
C13 C14 C17 120.6(3)
C14 C15 C16 121.9(3)
C14 C15 H15 119.1
C16 C15 H15 119.1
C15 C16 C11 119.7(3)
C15 C16 H16 120.1
C11 C16 H16 120.1
C14 C17 H17A 109.5
C14 C17 H17B 109.5
H17A C17 H17B 109.5
C14 C17 H17C 109.5
H17A C17 H17C 109.5
H17B C17 H17C 109.5
C26 C21 C22 118.9(3)
C26 C21 P1 117.9(2)
C22 C21 P1 122.7(2)
C23 C22 C21 119.5(3)
C23 C22 H22 120.3
C21 C22 H22 120.3
C22 C23 C24 122.0(3)
C22 C23 H23 119.0
C24 C23 H23 119.0
C25 C24 C23 117.8(3)
C25 C24 C27 120.6(4)
C23 C24 C27 121.5(4)
C24 C25 C26 120.9(3)
C24 C25 H25 119.6
C26 C25 H25 119.6
C25 C26 C21 120.8(3)
C25 C26 H26 119.6
C21 C26 H26 119.6
C24 C27 H27A 109.5
C24 C27 H27B 109.5
H27A C27 H27B 109.5
C24 C27 H27C 109.5
H27A C27 H27C 109.5
H27B C27 H27C 109.5
C32 C31 C36 112.8(3)
C32 C31 B1 125.4(3)
C36 C31 B1 121.8(3)
F32 C32 C31 120.5(2)
F32 C32 C33 114.9(3)
C31 C32 C33 124.7(3)
F33 C33 C34 120.4(3)
F33 C33 C32 120.4(4)
C34 C33 C32 119.1(3)
F34 C34 C35 120.7(4)
F34 C34 C33 120.4(4)
C35 C34 C33 119.0(3)
C34 C35 F35 120.3(3)
C34 C35 C36 119.9(3)
F35 C35 C36 119.8(4)
F36 C36 C35 115.7(3)
F36 C36 C31 120.0(3)
C35 C36 C31 124.3(3)
C46 C41 C42 113.5(2)
C46 C41 B1 126.1(2)
C42 C41 B1 119.9(2)
F42 C42 C43 116.7(2)
F42 C42 C41 118.7(2)
C43 C42 C41 124.6(3)
F43 C43 C42 121.0(3)
F43 C43 C44 119.9(2)
C42 C43 C44 119.1(3)
F44 C44 C45 119.8(2)
F44 C44 C43 120.9(3)
C45 C44 C43 119.3(2)
F45 C45 C44 119.6(2)
F45 C45 C46 120.8(2)
C44 C45 C46 119.7(2)
F46 C46 C45 115.4(2)
F46 C46 C41 120.9(2)
C45 C46 C41 123.8(2)
C56 C51 C52 114.4(3)
C56 C51 C2 125.2(3)
C52 C51 C2 120.4(2)
F52 C52 C53 116.1(2)
F52 C52 C51 121.6(3)
C53 C52 C51 122.4(3)
F53 C53 C52 120.4(2)
F53 C53 C54 119.1(3)
C52 C53 C54 120.5(3)
F54 C54 C55 122.0(3)
F54 C54 C53 119.4(3)
C55 C54 C53 118.7(3)
F55 C55 C54 119.7(3)
F55 C55 C56 119.8(3)
C54 C55 C56 120.6(3)
F56 C56 C55 117.3(2)
F56 C56 C51 119.2(2)
C55 C56 C51 123.5(3)

loop_
_geom_bond_atom_site_label_1
_geom_bond_atom_site_label_2
_geom_bond_distance
P1 C1 1.770(3)
P1 C21 1.798(3)
P1 C11 1.800(3)
P1 B1 2.057(3)
B1 C41 1.619(4)
B1 C31 1.623(4)
B1 C2 1.627(4)
C1 C2 1.359(4)
C1 H1 0.9400
C2 C51 1.465(4)
C11 C16 1.390(4)
C11 C12 1.391(4)
C12 C13 1.384(5)
C12 H12 0.9400
C13 C14 1.382(5)
C13 H13 0.9400
C14 C15 1.374(5)
C14 C17 1.514(5)
C15 C16 1.389(4)
C15 H15 0.9400
C16 H16 0.9400
C17 H17A 0.9700
C17 H17B 0.9700
C17 H17C 0.9700
C21 C26 1.387(4)
C21 C22 1.389(4)
C22 C23 1.384(5)
C22 H22 0.9400
C23 C24 1.388(6)
C23 H23 0.9400
C24 C25 1.383(5)
C24 C27 1.506(5)
C25 C26 1.383(4)
C25 H25 0.9400
C26 H26 0.9400
C27 H27A 0.9700
C27 H27B 0.9700
C27 H27C 0.9700
C31 C32 1.381(4)
C31 C36 1.389(4)
F32 C32 1.352(4)
C32 C33 1.384(4)
F33 C33 1.337(4)
C33 C34 1.376(6)
F34 C34 1.337(4)
C34 C35 1.356(6)
F35 C35 1.357(4)
C35 C36 1.379(5)
F36 C36 1.352(4)
C41 C46 1.387(4)
C41 C42 1.393(4)
F42 C42 1.356(3)
C42 C43 1.367(4)
F43 C43 1.345(3)
C43 C44 1.376(4)
F44 C44 1.343(3)
C44 C45 1.370(4)
F45 C45 1.345(3)
C45 C46 1.377(4)
F46 C46 1.353(3)
C51 C56 1.400(4)
C51 C52 1.402(4)
F52 C52 1.342(3)
C52 C53 1.381(4)
F53 C53 1.341(3)
C53 C54 1.384(4)
F54 C54 1.332(3)
C54 C55 1.362(4)
F55 C55 1.344(3)
C55 C56 1.369(4)
F56 C56 1.345(3)

loop_
_geom_torsion_atom_site_label_1
_geom_torsion_atom_site_label_2
_geom_torsion_atom_site_label_3
_geom_torsion_atom_site_label_4
_geom_torsion
C1 P1 B1 C41 113.8(2)
C21 P1 B1 C41 -133.31(18)
C11 P1 B1 C41 4.6(2)
C1 P1 B1 C31 -116.1(2)
C21 P1 B1 C31 -3.2(3)
C11 P1 B1 C31 134.8(2)
C1 P1 B1 C2 -1.76(15)
C21 P1 B1 C2 111.17(17)
C11 P1 B1 C2 -110.90(17)
C21 P1 C1 C2 -111.7(2)
C11 P1 C1 C2 119.62(19)
B1 P1 C1 C2 2.09(18)
P1 C1 C2 C51 174.9(2)
P1 C1 C2 B1 -2.7(2)
C41 B1 C2 C1 -98.9(3)
C31 B1 C2 C1 113.6(3)
P1 B1 C2 C1 2.3(2)
C41 B1 C2 C51 83.6(3)
C31 B1 C2 C51 -63.9(4)
P1 B1 C2 C51 -175.2(2)
C1 P1 C11 C16 150.0(2)
C21 P1 C11 C16 18.0(3)
B1 P1 C11 C16 -122.6(3)
C1 P1 C11 C12 -36.8(3)
C21 P1 C11 C12 -168.8(2)
B1 P1 C11 C12 50.6(3)
C16 C11 C12 C13 2.4(5)
P1 C11 C12 C13 -171.0(3)
C11 C12 C13 C14 0.5(5)
C12 C13 C14 C15 -3.3(5)
C12 C13 C14 C17 175.4(3)
C13 C14 C15 C16 3.3(5)
C17 C14 C15 C16 -175.4(3)
C14 C15 C16 C11 -0.5(5)
C12 C11 C16 C15 -2.4(5)
P1 C11 C16 C15 170.8(2)
C1 P1 C21 C26 139.6(2)
C11 P1 C21 C26 -90.1(3)
B1 P1 C21 C26 52.0(3)
C1 P1 C21 C22 -32.5(3)
C11 P1 C21 C22 97.8(3)
B1 P1 C21 C22 -120.1(3)
C26 C21 C22 C23 -3.1(5)
P1 C21 C22 C23 168.9(3)
C21 C22 C23 C24 0.0(5)
C22 C23 C24 C25 3.6(5)
C22 C23 C24 C27 -174.2(3)
C23 C24 C25 C26 -4.2(5)
C27 C24 C25 C26 173.7(3)
C24 C25 C26 C21 1.2(5)
C22 C21 C26 C25 2.5(5)
P1 C21 C26 C25 -169.9(3)
C41 B1 C31 C32 -3.3(4)
C2 B1 C31 C32 143.8(3)
P1 B1 C31 C32 -126.2(3)
C41 B1 C31 C36 176.3(3)
C2 B1 C31 C36 -36.6(4)
P1 B1 C31 C36 53.4(3)
C36 C31 C32 F32 176.0(3)
B1 C31 C32 F32 -4.3(4)
C36 C31 C32 C33 -3.4(4)
B1 C31 C32 C33 176.3(3)
F32 C32 C33 F33 0.5(4)
C31 C32 C33 F33 179.9(3)
F32 C32 C33 C34 -179.0(3)
C31 C32 C33 C34 0.4(5)
F33 C33 C34 F34 2.4(5)
C32 C33 C34 F34 -178.1(3)
F33 C33 C34 C35 -177.3(3)
C32 C33 C34 C35 2.2(5)
F34 C34 C35 F35 -0.9(5)
C33 C34 C35 F35 178.8(3)
F34 C34 C35 C36 178.8(3)
C33 C34 C35 C36 -1.5(5)
C34 C35 C36 F36 179.2(3)
F35 C35 C36 F36 -1.1(5)
C34 C35 C36 C31 -1.8(5)
F35 C35 C36 C31 177.9(3)
C32 C31 C36 F36 -177.0(3)
B1 C31 C36 F36 3.3(4)
C32 C31 C36 C35 4.1(4)
B1 C31 C36 C35 -175.6(3)
C31 B1 C41 C46 123.5(3)
C2 B1 C41 C46 -23.4(4)
P1 B1 C41 C46 -109.2(3)
C31 B1 C41 C42 -65.0(3)
C2 B1 C41 C42 148.1(3)
P1 B1 C41 C42 62.3(3)
C46 C41 C42 F42 179.1(2)
B1 C41 C42 F42 6.6(4)
C46 C41 C42 C43 0.0(4)
B1 C41 C42 C43 -172.5(3)
F42 C42 C43 F43 0.5(4)
C41 C42 C43 F43 179.6(3)
F42 C42 C43 C44 -178.5(3)
C41 C42 C43 C44 0.7(5)
F43 C43 C44 F44 0.3(5)
C42 C43 C44 F44 179.3(3)
F43 C43 C44 C45 179.8(3)
C42 C43 C44 C45 -1.2(5)
F44 C44 C45 F45 0.5(4)
C43 C44 C45 F45 -179.0(3)
F44 C44 C45 C46 -179.4(3)
C43 C44 C45 C46 1.2(4)
F45 C45 C46 F46 -1.1(4)
C44 C45 C46 F46 178.7(2)
F45 C45 C46 C41 179.7(2)
C44 C45 C46 C41 -0.5(4)
C42 C41 C46 F46 -179.3(2)
B1 C41 C46 F46 -7.3(4)
C42 C41 C46 C45 -0.1(4)
B1 C41 C46 C45 171.8(3)
C1 C2 C51 C56 -1.7(4)
B1 C2 C51 C56 175.3(3)
C1 C2 C51 C52 179.3(3)
B1 C2 C51 C52 -3.7(4)
C56 C51 C52 F52 -179.3(2)
C2 C51 C52 F52 -0.2(4)
C56 C51 C52 C53 1.1(4)
C2 C51 C52 C53 -179.8(2)
F52 C52 C53 F53 -1.2(4)
C51 C52 C53 F53 178.4(2)
F52 C52 C53 C54 179.0(2)
C51 C52 C53 C54 -1.4(4)
F53 C53 C54 F54 0.6(4)
C52 C53 C54 F54 -179.6(3)
F53 C53 C54 C55 -179.4(3)
C52 C53 C54 C55 0.5(4)
F54 C54 C55 F55 0.3(4)
C53 C54 C55 F55 -179.7(3)
F54 C54 C55 C56 -179.2(3)
C53 C54 C55 C56 0.7(4)
F55 C55 C56 F56 -0.9(4)
C54 C55 C56 F56 178.6(2)
F55 C55 C56 C51 179.4(2)
C54 C55 C56 C51 -1.1(4)
C52 C51 C56 F56 -179.5(2)
C2 C51 C56 F56 1.4(4)
C52 C51 C56 C55 0.2(4)
C2 C51 C56 C55 -178.9(3)
